data_8104793
loop_
_publ_author_name
'Ha, Kwang'

_publ_section_title
;
 Crystal structure of catena-poly[di(\m 2-cyanido-\k2
 C:N)-dicyanido-tetrakis(dimethyl
 sulfoxide-\kO)-manganese(II)-platinum(II)], C12H24MnN4O4PtS4
;
_journal_issue 3
_journal_name_full 'Zeitschrift f\"ur Kristallographie - New Crystal Structures'
_journal_page_first 657
_journal_page_last 658
_journal_paper_doi 10.1515/ncrs-2021-0029
_journal_volume 236
_journal_year 2021
_chemical_formula_moiety 'C12 H24 Mn N4 O4 Pt S4'
_chemical_formula_sum 'C12 H24 Mn N4 O4 Pt S4'
_chemical_formula_weight 666.62
_chemical_name_systematic
;
<i>catena</i>-[di(\m~2~-cyanido)-dicyanido-tetrakis(dimethyl 
sulfoxide-\k-<i>O</i>)-manganese(II)-platinum(II)]
;
_space_group_crystal_system triclinic
_space_group_IT_number 2
_space_group_name_Hall '-P 1'
_space_group_name_H-M_alt 'P -1'
_atom_sites_solution_hydrogens geom
_atom_sites_solution_primary direct
_atom_sites_solution_secondary difmap
_cell_angle_alpha 68.9266(7)
_cell_angle_beta 76.5614(8)
_cell_angle_gamma 85.8639(8)
_cell_formula_units_Z 1
_cell_length_a 7.5234(2)
_cell_length_b 9.2143(2)
_cell_length_c 9.4188(2)
_cell_measurement_reflns_used 9986
_cell_measurement_temperature 223(2)
_cell_measurement_theta_max 28.33
_cell_measurement_theta_min 2.38
_cell_volume 592.54(2)
_computing_cell_refinement 'Bruker SAINT [1]'
_computing_data_collection 'Bruker APEX2 [1]'
_computing_data_reduction 'Bruker SAINT [1]'
_computing_molecular_graphics 'ORTEP-III [3]'
_computing_publication_material 'SHELXL-2014/7 [2]'
_computing_structure_refinement 'SHELXL-2014/7 [2]'
_computing_structure_solution 'SHELXL-2014/7 [2]'
_diffrn_ambient_temperature 223(2)
_diffrn_measured_fraction_theta_full 0.940
_diffrn_measured_fraction_theta_max 0.946
_diffrn_measurement_device_type 'PHOTON 100 CMOS detector'
_diffrn_measurement_method '\f and \w scans'
_diffrn_radiation_type MoK\a
_diffrn_radiation_wavelength 0.71073
_diffrn_reflns_av_R_equivalents 0.0637
_diffrn_reflns_av_unetI/netI 0.0373
_diffrn_reflns_Laue_measured_fraction_full 0.940
_diffrn_reflns_Laue_measured_fraction_max 0.946
_diffrn_reflns_limit_h_max 10
_diffrn_reflns_limit_h_min -10
_diffrn_reflns_limit_k_max 12
_diffrn_reflns_limit_k_min -12
_diffrn_reflns_limit_l_max 12
_diffrn_reflns_limit_l_min -12
_diffrn_reflns_number 16474
_diffrn_reflns_point_group_measured_fraction_full 0.940
_diffrn_reflns_point_group_measured_fraction_max 0.946
_diffrn_reflns_theta_full 25.242
_diffrn_reflns_theta_max 28.329
_diffrn_reflns_theta_min 3.634
_diffrn_source 'sealed tube'
_exptl_absorpt_coefficient_mu 6.803
_exptl_absorpt_correction_T_max 0.7453
_exptl_absorpt_correction_T_min 0.3704
_exptl_absorpt_correction_type multi-scan
_exptl_absorpt_process_details 'SADABS (Bruker, 2016) [1]'
_exptl_crystal_colour Colorless
_exptl_crystal_density_diffrn 1.868
_exptl_crystal_description Block
_exptl_crystal_F_000 323
_exptl_crystal_size_max 0.27
_exptl_crystal_size_mid 0.22
_exptl_crystal_size_min 0.10
_refine_diff_density_max 0.968
_refine_diff_density_min -0.936
_refine_diff_density_rms 0.118
_refine_ls_extinction_coef .
_refine_ls_extinction_method none
_refine_ls_goodness_of_fit_ref 1.113
_refine_ls_hydrogen_treatment constr
_refine_ls_matrix_type full
_refine_ls_number_parameters 125
_refine_ls_number_reflns 2794
_refine_ls_number_restraints 0
_refine_ls_restrained_S_all 1.113
_refine_ls_R_factor_all 0.0175
_refine_ls_R_factor_gt 0.0175
_refine_ls_shift/su_max 0.000
_refine_ls_shift/su_mean 0.000
_refine_ls_structure_factor_coef Fsqd
_refine_ls_weighting_details 'w=1/[\s^2^(Fo^2^)+0.0391P] where P=(Fo^2^+2Fc^2^)/3'
_refine_ls_weighting_scheme calc
_refine_ls_wR_factor_gt 0.0409
_refine_ls_wR_factor_ref 0.0409
_reflns_Friedel_coverage 0.000
_reflns_Friedel_fraction_full .
_reflns_Friedel_fraction_max .
_reflns_number_gt 2793
_reflns_number_total 2794
_reflns_threshold_expression 'I > 2\s(I)'
_cod_data_source_file suppl_j_ncrs-2021-0029_suppl.cif
_cod_data_source_block Mn(DMSO)4Pt(CN)4
_cod_depositor_comments
;
The following automatic conversions were performed:

data item '_exptl_absorpt_correction_type' value 'Multi-scan' was
changed to 'multi-scan' in accordance with the built-in table derived
from the CIF Core dictionary named 'cif_core.dic' version 2.4.5 last
updated on 2014-11-21.

Automatic conversion script
Id: cif_fix_values 8738 2021-04-28 16:35:53Z antanas 
;
_cod_database_code 8104793
_shelx_space_group_comment
;
The symmetry employed for this shelxl refinement is uniquely defined
by the following loop, which should always be used as a source of
symmetry information in preference to the above space-group names.
They are only intended as comments.
;

loop_
_space_group_symop_operation_xyz
'x, y, z'
'-x, -y, -z'

loop_
_atom_site_label
_atom_site_type_symbol
_atom_site_fract_x
_atom_site_fract_y
_atom_site_fract_z
_atom_site_U_iso_or_equiv
_atom_site_adp_type
_atom_site_occupancy
_atom_site_site_symmetry_order
_atom_site_calc_flag
_atom_site_refinement_flags_posn
_atom_site_refinement_flags_adp
_atom_site_refinement_flags_occupancy
_atom_site_disorder_assembly
_atom_site_disorder_group
Pt1 Pt 0.5000 0.0000 0.5000 0.01992(5) Uani 1 2 d S . P . .
Mn1 Mn 0.5000 0.5000 0.0000 0.01939(9) Uani 1 2 d S . P . .
S1 S 0.16671(7) 0.24650(6) 0.08218(7) 0.02969(11) Uani 1 1 d . . . . .
S2 S 0.40896(8) 0.63399(8) 0.28672(7) 0.03753(13) Uani 1 1 d . . . . .
O1 O 0.2583(2) 0.4018(2) -0.02187(19) 0.0332(3) Uani 1 1 d . . . . .
O2 O 0.3319(2) 0.5695(2) 0.1872(2) 0.0338(3) Uani 1 1 d . . . . .
N1 N 0.1455(4) 0.1482(3) 0.6396(3) 0.0547(6) Uani 1 1 d . . . . .
N2 N 0.5449(3) 0.2803(2) 0.1848(2) 0.0327(4) Uani 1 1 d . . . . .
C1 C 0.2745(3) 0.0953(3) 0.5877(3) 0.0325(5) Uani 1 1 d . . . . .
C2 C 0.5301(3) 0.1783(2) 0.2991(2) 0.0256(4) Uani 1 1 d . . . . .
C3 C -0.0059(4) 0.2262(4) -0.0098(3) 0.0425(6) Uani 1 1 d . . . . .
H3A H 0.0502 0.2072 -0.1051 0.064 Uiso 1 1 calc R U . . .
H3B H -0.0764 0.3208 -0.0345 0.064 Uiso 1 1 calc R U . . .
H3C H -0.0859 0.1394 0.0599 0.064 Uiso 1 1 calc R U . . .
C4 C 0.0243(4) 0.2815(4) 0.2456(3) 0.0469(7) Uani 1 1 d . . . . .
H4A H -0.0520 0.3706 0.2095 0.070 Uiso 1 1 calc R U . . .
H4B H 0.0996 0.3022 0.3070 0.070 Uiso 1 1 calc R U . . .
H4C H -0.0525 0.1907 0.3093 0.070 Uiso 1 1 calc R U . . .
C5 C 0.2392(5) 0.5929(6) 0.4631(4) 0.0677(10) Uani 1 1 d . . . . .
H5A H 0.1254 0.6411 0.4399 0.102 Uiso 1 1 calc R U . . .
H5B H 0.2789 0.6339 0.5323 0.102 Uiso 1 1 calc R U . . .
H5C H 0.2209 0.4813 0.5131 0.102 Uiso 1 1 calc R U . . .
C6 C 0.3754(8) 0.8379(4) 0.2065(6) 0.0814(13) Uani 1 1 d . . . . .
H6A H 0.4131 0.8884 0.2692 0.122 Uiso 1 1 calc R U . . .
H6B H 0.2472 0.8579 0.2060 0.122 Uiso 1 1 calc R U . . .
H6C H 0.4477 0.8786 0.1005 0.122 Uiso 1 1 calc R U . . .

loop_
_atom_site_aniso_label
_atom_site_aniso_U_11
_atom_site_aniso_U_22
_atom_site_aniso_U_33
_atom_site_aniso_U_23
_atom_site_aniso_U_13
_atom_site_aniso_U_12
Pt1 0.02438(7) 0.01456(6) 0.01616(6) 0.00060(4) -0.00514(4) -0.00035(4)
Mn1 0.02014(19) 0.01646(19) 0.01629(18) -0.00022(15) -0.00266(14) -0.00074(14)
S1 0.0244(2) 0.0264(2) 0.0361(3) -0.0084(2) -0.0062(2) -0.00188(19)
S2 0.0329(3) 0.0524(4) 0.0361(3) -0.0247(3) -0.0123(2) 0.0083(2)
O1 0.0282(8) 0.0376(9) 0.0298(8) -0.0056(7) -0.0057(6) -0.0106(6)
O2 0.0299(8) 0.0420(9) 0.0345(8) -0.0213(7) -0.0046(6) 0.0020(7)
N1 0.0517(15) 0.0610(16) 0.0447(13) -0.0182(12) -0.0047(11) 0.0205(12)
N2 0.0327(10) 0.0263(9) 0.0280(9) 0.0026(7) -0.0055(8) 0.0021(7)
C1 0.0362(12) 0.0301(11) 0.0241(10) -0.0034(8) -0.0044(8) 0.0053(9)
C2 0.0280(10) 0.0210(9) 0.0213(9) -0.0002(7) -0.0052(7) 0.0006(7)
C3 0.0349(13) 0.0556(16) 0.0445(14) -0.0255(12) -0.0064(10) -0.0122(11)
C4 0.0476(15) 0.0593(16) 0.0304(12) -0.0155(11) 0.0040(11) -0.0216(14)
C5 0.063(2) 0.106(3) 0.0364(15) -0.0350(18) -0.0053(14) 0.020(2)
C6 0.119(4) 0.0444(18) 0.098(3) -0.031(2) -0.044(3) -0.014(2)

loop_
_atom_type_symbol
_atom_type_description
_atom_type_scat_dispersion_real
_atom_type_scat_dispersion_imag
_atom_type_scat_source
C C 0.0033 0.0016 'International Tables Vol C Tables 4.2.6.8 and 6.1.1.4'
H H 0.0000 0.0000 'International Tables Vol C Tables 4.2.6.8 and 6.1.1.4'
Mn Mn 0.3368 0.7283 'International Tables Vol C Tables 4.2.6.8 and 6.1.1.4'
N N 0.0061 0.0033 'International Tables Vol C Tables 4.2.6.8 and 6.1.1.4'
O O 0.0106 0.0060 'International Tables Vol C Tables 4.2.6.8 and 6.1.1.4'
Pt Pt -1.7033 8.3905 'International Tables Vol C Tables 4.2.6.8 and 6.1.1.4'
S S 0.1246 0.1234 'International Tables Vol C Tables 4.2.6.8 and 6.1.1.4'

loop_
_geom_angle_atom_site_label_1
_geom_angle_atom_site_label_2
_geom_angle_atom_site_label_3
_geom_angle
_geom_angle_site_symmetry_1
_geom_angle_site_symmetry_3
C2 Pt1 C2 180.0 2_656 .
C2 Pt1 C1 89.84(9) 2_656 .
C2 Pt1 C1 90.16(9) . .
C2 Pt1 C1 90.16(9) 2_656 2_656
C2 Pt1 C1 89.84(9) . 2_656
C1 Pt1 C1 180.0 . 2_656
O1 Mn1 O1 180.0 . 2_665
O1 Mn1 O2 90.60(6) . 2_665
O1 Mn1 O2 89.40(6) 2_665 2_665
O1 Mn1 O2 89.40(6) . .
O1 Mn1 O2 90.60(6) 2_665 .
O2 Mn1 O2 180.0 2_665 .
O1 Mn1 N2 90.78(7) . .
O1 Mn1 N2 89.22(7) 2_665 .
O2 Mn1 N2 93.43(7) 2_665 .
O2 Mn1 N2 86.57(7) . .
O1 Mn1 N2 89.22(7) . 2_665
O1 Mn1 N2 90.78(7) 2_665 2_665
O2 Mn1 N2 86.57(7) 2_665 2_665
O2 Mn1 N2 93.43(7) . 2_665
N2 Mn1 N2 180.0 . 2_665
O1 S1 C3 104.62(12) . .
O1 S1 C4 105.29(13) . .
C3 S1 C4 98.58(14) . .
O2 S2 C6 103.92(16) . .
O2 S2 C5 105.00(16) . .
C6 S2 C5 98.3(2) . .
S1 O1 Mn1 127.03(10) . .
S2 O2 Mn1 123.69(10) . .
C2 N2 Mn1 163.19(18) . .
N1 C1 Pt1 179.1(2) . .
N2 C2 Pt1 179.14(19) . .
S1 C3 H3A 109.5 . .
S1 C3 H3B 109.5 . .
H3A C3 H3B 109.5 . .
S1 C3 H3C 109.5 . .
H3A C3 H3C 109.5 . .
H3B C3 H3C 109.5 . .
S1 C4 H4A 109.5 . .
S1 C4 H4B 109.5 . .
H4A C4 H4B 109.5 . .
S1 C4 H4C 109.5 . .
H4A C4 H4C 109.5 . .
H4B C4 H4C 109.5 . .
S2 C5 H5A 109.5 . .
S2 C5 H5B 109.5 . .
H5A C5 H5B 109.5 . .
S2 C5 H5C 109.5 . .
H5A C5 H5C 109.5 . .
H5B C5 H5C 109.5 . .
S2 C6 H6A 109.5 . .
S2 C6 H6B 109.5 . .
H6A C6 H6B 109.5 . .
S2 C6 H6C 109.5 . .
H6A C6 H6C 109.5 . .
H6B C6 H6C 109.5 . .

loop_
_geom_bond_atom_site_label_1
_geom_bond_atom_site_label_2
_geom_bond_distance
_geom_bond_site_symmetry_2
Pt1 C2 1.987(2) 2_656
Pt1 C2 1.987(2) .
Pt1 C1 1.997(2) .
Pt1 C1 1.997(2) 2_656
Mn1 O1 2.1713(15) .
Mn1 O1 2.1713(15) 2_665
Mn1 O2 2.1862(16) 2_665
Mn1 O2 2.1862(16) .
Mn1 N2 2.2097(19) .
Mn1 N2 2.2097(19) 2_665
S1 O1 1.5173(16) .
S1 C3 1.774(3) .
S1 C4 1.778(3) .
S2 O2 1.5064(17) .
S2 C6 1.779(4) .
S2 C5 1.779(3) .
N1 C1 1.140(4) .
N2 C2 1.135(3) .
C3 H3A 0.9700 .
C3 H3B 0.9700 .
C3 H3C 0.9700 .
C4 H4A 0.9700 .
C4 H4B 0.9700 .
C4 H4C 0.9700 .
C5 H5A 0.9700 .
C5 H5B 0.9700 .
C5 H5C 0.9700 .
C6 H6A 0.9700 .
C6 H6B 0.9700 .
C6 H6C 0.9700 .

loop_
_geom_torsion_atom_site_label_1
_geom_torsion_atom_site_label_2
_geom_torsion_atom_site_label_3
_geom_torsion_atom_site_label_4
_geom_torsion
_geom_torsion_site_symmetry_1
_geom_torsion_site_symmetry_2
_geom_torsion_site_symmetry_3
_geom_torsion_site_symmetry_4
C3 S1 O1 Mn1 -173.76(14) . . . .
C4 S1 O1 Mn1 82.87(16) . . . .
C6 S2 O2 Mn1 101.5(2) . . . .
C5 S2 O2 Mn1 -155.77(17) . . . .
